data_3500030
loop_
_publ_author_name
'Thierry Maris'

_publ_section_references
;
Dolomanov, O.V., Bourhis, L.J., Gildea, R.J, Howard, J.A.K. & Puschmann, H.
 (2009), J. Appl. Cryst. 42, 339-341.

Sheldrick, G.M. (2008). Acta Cryst. A64, 112-122.

Sheldrick, G.M. (2015). Acta Cryst. A71, 3-8.
;
_publ_section_title
;
 Benzyltriethylammonium chloride
;
_journal_name_full 'Personal communication to COD'
_journal_year 2016
_chemical_absolute_configuration ad
_chemical_formula_moiety 'C13 H22 N, Cl'
_chemical_formula_sum 'C13 H22 Cl N'
_chemical_formula_weight 227.76
_chemical_name_common 'Benzyltriethylammonium chloride'
_chemical_name_systematic 'Benzenemethanaminium, N,N,N-triethyl-, chloride (1:1)'
_space_group_crystal_system orthorhombic
_space_group_IT_number 19
_space_group_name_Hall 'P 2ac 2ab'
_space_group_name_H-M_alt 'P 21 21 21'
_symmetry_space_group_name_Hall 'P 2ac 2ab'
_symmetry_space_group_name_H-M 'P 21 21 21'
_atom_sites_solution_hydrogens geom
_audit_creation_date 2015-12-03
_audit_creation_method
;
Olex2 1.2
(compiled 2015.09.30 svn.r3233 for OlexSys, GUI svn.r5103)
;
_cell_angle_alpha 90
_cell_angle_beta 90
_cell_angle_gamma 90
_cell_formula_units_Z 4
_cell_length_a 7.9943(5)
_cell_length_b 12.4491(9)
_cell_length_c 12.9791(9)
_cell_measurement_reflns_used 9908
_cell_measurement_temperature 100
_cell_measurement_theta_max 60.615
_cell_measurement_theta_min 4.814
_cell_volume 1291.70(15)
_computing_cell_refinement
;
SAINT (2013) V8.35A; Integration Software for Single Crystal Data.
Bruker AXS Inc., Madison, WI 53719-1173.'
;
_computing_data_collection
;
APEX 2 (2013) Bruker AXS Inc., Madison, WI 53719-1173.
;
_computing_data_reduction
;
SAINT (2013) V8.35A; Integration Software for Single Crystal Data.
Bruker AXS Inc., Madison, WI 53719-1173.'
;
_computing_molecular_graphics 'Olex2 (Dolomanov et al., 2009)'
_computing_publication_material 'Olex2 (Dolomanov et al., 2009)'
_computing_structure_refinement 'XL (Sheldrick, 2008)'
_computing_structure_solution 'XT (Sheldrick, 2015)'
_diffrn_ambient_temperature 100
_diffrn_detector 'CMOS Area detector'
_diffrn_detector_area_resol_mean 10.24
_diffrn_detector_type 'Bruker Photon 100 CMOS Detector'
_diffrn_measured_fraction_theta_full 0.992
_diffrn_measured_fraction_theta_max 0.994
_diffrn_measurement_device 'k-geometry diffractometer'
_diffrn_measurement_device_type 'Bruker Venture Metaljet'
_diffrn_measurement_method '\w and \f scans'
_diffrn_radiation_collimation 'Focusing mirrors'
_diffrn_radiation_monochromator 'Helios MX Mirror Optics'
_diffrn_radiation_probe x-ray
_diffrn_radiation_type GaK\a
_diffrn_radiation_wavelength 1.34139
_diffrn_reflns_av_R_equivalents 0.0318
_diffrn_reflns_av_unetI/netI 0.0234
_diffrn_reflns_laue_measured_fraction_full 0.992
_diffrn_reflns_laue_measured_fraction_max 0.994
_diffrn_reflns_limit_h_max 10
_diffrn_reflns_limit_h_min -10
_diffrn_reflns_limit_k_max 16
_diffrn_reflns_limit_k_min -16
_diffrn_reflns_limit_l_max 16
_diffrn_reflns_limit_l_min -16
_diffrn_reflns_number 13567
_diffrn_reflns_point_group_measured_fraction_full 0.994
_diffrn_reflns_point_group_measured_fraction_max 0.995
_diffrn_reflns_theta_full 53.594
_diffrn_reflns_theta_max 60.569
_diffrn_reflns_theta_min 5.655
_diffrn_source 'Metal Jet'
_diffrn_source_target Ga
_diffrn_source_type 'Gallium Liquid Metal Jet Source'
_exptl_absorpt_coefficient_mu 1.536
_exptl_absorpt_correction_T_max 0.7519
_exptl_absorpt_correction_T_min 0.6394
_exptl_absorpt_correction_type multi-scan
_exptl_absorpt_process_details
;
SADABS-2014/5 (Bruker,2014/5) was used for absorption correction.
wR2(int) was 0.0641 before and 0.0449 after correction.
The Ratio of minimum to maximum transmission is 0.8504.
The \l/2 correction factor is 0.00150.
;
_exptl_crystal_colour 'clear light colourless'
_exptl_crystal_colour_lustre clear
_exptl_crystal_colour_modifier light
_exptl_crystal_colour_primary colourless
_exptl_crystal_density_diffrn 1.171
_exptl_crystal_description Block
_exptl_crystal_F_000 496
_exptl_crystal_preparation 'from commercial source'
_exptl_crystal_recrystallization_method 'extracted from the bottle'
_exptl_crystal_size_max 0.28
_exptl_crystal_size_mid 0.26
_exptl_crystal_size_min 0.22
_exptl_special_details
;
X-ray crystallographic data for I were collected from a single crystal
sample, which was mounted on a loop fiber. Data were collected using
a Bruker Venture diffractometer equipped with a Photon 100 CMOS Detector,
a Helios MX optics and a Kappa goniometer. The crystal-to-detector distance 
was 4.0 cm, and the data collection was carried out in 1024 x 1024 pixel mode.
;
_geom_special_details
;
 All esds (except the esd in the dihedral angle between two l.s. planes)
 are estimated using the full covariance matrix.  The cell esds are taken
 into account individually in the estimation of esds in distances, angles
 and torsion angles; correlations between esds in cell parameters are only
 used when they are defined by crystal symmetry.  An approximate (isotropic)
 treatment of cell esds is used for estimating esds involving l.s. planes.
;
_refine_diff_density_max 0.375
_refine_diff_density_min -0.193
_refine_diff_density_rms 0.061
_refine_ls_abs_structure_details
;
 Refined as an inversion twin.
;
_refine_ls_abs_structure_Flack 0.15(2)
_refine_ls_extinction_coef .
_refine_ls_extinction_method none
_refine_ls_goodness_of_fit_ref 1.102
_refine_ls_hydrogen_treatment constr
_refine_ls_matrix_type full
_refine_ls_number_parameters 140
_refine_ls_number_reflns 2943
_refine_ls_number_restraints 0
_refine_ls_restrained_S_all 1.102
_refine_ls_R_factor_all 0.0341
_refine_ls_R_factor_gt 0.0336
_refine_ls_shift/su_max 0.000
_refine_ls_shift/su_mean 0.000
_refine_ls_structure_factor_coef Fsqd
_refine_ls_weighting_details 'w=1/[\s^2^(Fo^2^)+(0.0520P)^2^+0.2927P] where P=(Fo^2^+2Fc^2^)/3'
_refine_ls_weighting_scheme calc
_refine_ls_wR_factor_gt 0.0868
_refine_ls_wR_factor_ref 0.0872
_refine_special_details
;
 Refined as a 2-component inversion twin.
;
_reflns_Friedel_coverage 0.732
_reflns_friedel_fraction_full 0.997
_reflns_friedel_fraction_max 0.998
_reflns_number_gt 2906
_reflns_number_total 2943
_reflns_special_details
;
 Reflections were merged by SHELXL according to the crystal
 class for the calculation of statistics and refinement.
 
 _reflns_Friedel_fraction is defined as the number of unique
 Friedel pairs measured divided by the number that would be
 possible theoretically, ignoring centric projections and
 systematic absences.
;
_reflns_threshold_expression 'I > 2\s(I)'
_cod_data_source_file PhNEt3C.cif
_cod_data_source_block phnet3c
_cod_depositor_comments
;
The following automatic conversions were performed:

'_diffrn_radiation_probe' value 'X-ray' changed to 'x-ray' according
to the built-in table from CIF Core dictionary named 'cif_core.dic'
version 2.4.1 from 2010-06-29.

Automatic conversion script
Id: cif_fix_values 4287 2015-11-16 14:04:37Z antanas 
;
_cod_database_code 3500030
_shelx_space_group_comment
;
The symmetry employed for this shelxl refinement is uniquely defined
by the following loop, which should always be used as a source of
symmetry information in preference to the above space-group names.
They are only intended as comments.
;
_shelx_estimated_absorpt_t_max 0.729
_shelx_estimated_absorpt_t_min 0.673
_olex2_refinement_description
;
1. Twinned data refinement
 Scales: 0.85(2) 0.15(2)
2. Fixed Uiso
 At 1.2 times of:
  All C(H) groups, All C(H,H) groups
 At 1.5 times of:
  All C(H,H,H) groups
3.a Secondary CH2 refined with riding coordinates:
 C1(H1A,H1B), C8(H8A,H8B), C10(H10A,H10B), C12(H12A,H12B)
3.b Aromatic/amide H refined with riding coordinates:
 C3(H3), C4(H4), C5(H5), C6(H6), C7(H7)
3.c Idealised Me refined as rotating group:
 C9(H9A,H9B,H9C), C11(H11A,H11B,H11C), C13(H13A,H13B,H13C)
;
_shelx_shelxl_version_number 2014/7
_olex2_date_sample_data_collection 2015-01-30
_olex2_date_sample_submission 2015-01-28
_olex2_exptl_crystal_mounting_method 'mounted on a cryoloop'
_olex2_submission_special_instructions 'No special instructions were received'

loop_
_space_group_symop_operation_xyz
'x, y, z'
'-x+1/2, -y, z+1/2'
'-x, y+1/2, -z+1/2'
'x+1/2, -y+1/2, -z'

loop_
_atom_site_label
_atom_site_type_symbol
_atom_site_fract_x
_atom_site_fract_y
_atom_site_fract_z
_atom_site_U_iso_or_equiv
_atom_site_adp_type
_atom_site_occupancy
_atom_site_site_symmetry_order
_atom_site_calc_flag
_atom_site_refinement_flags_posn
_atom_site_refinement_flags_adp
_atom_site_refinement_flags_occupancy
_atom_site_disorder_assembly
_atom_site_disorder_group
N1 N 0.5932(2) 0.36206(12) 0.62237(12) 0.0192(3) Uani 1 1 d . . . . .
C1 C 0.4313(2) 0.36225(14) 0.55842(14) 0.0191(4) Uani 1 1 d . . . . .
H1A H 0.4567 0.3302 0.4904 0.023 Uiso 1 1 calc R . . . .
H1B H 0.3498 0.3144 0.5929 0.023 Uiso 1 1 calc R . . . .
C2 C 0.3478(2) 0.46894(15) 0.54053(14) 0.0197(4) Uani 1 1 d . . . . .
C3 C 0.3774(3) 0.52493(16) 0.44899(15) 0.0245(4) Uani 1 1 d . . . . .
H3 H 0.4519 0.4962 0.3991 0.029 Uiso 1 1 calc R . . . .
C4 C 0.2980(3) 0.62281(17) 0.43069(18) 0.0307(5) Uani 1 1 d . . . . .
H4 H 0.3198 0.6615 0.3691 0.037 Uiso 1 1 calc R . . . .
C5 C 0.1866(3) 0.66336(16) 0.5033(2) 0.0323(5) Uani 1 1 d . . . . .
H5 H 0.1329 0.7302 0.4910 0.039 Uiso 1 1 calc R . . . .
C6 C 0.1530(3) 0.60727(16) 0.59341(17) 0.0275(4) Uani 1 1 d . . . . .
H6 H 0.0765 0.6353 0.6425 0.033 Uiso 1 1 calc R . . . .
C7 C 0.2327(2) 0.50924(15) 0.61118(15) 0.0214(4) Uani 1 1 d . . . . .
H7 H 0.2083 0.4697 0.6720 0.026 Uiso 1 1 calc R . . . .
C8 C 0.7249(3) 0.43494(17) 0.57348(17) 0.0272(4) Uani 1 1 d . . . . .
H8A H 0.8368 0.4096 0.5954 0.033 Uiso 1 1 calc R . . . .
H8B H 0.7184 0.4266 0.4977 0.033 Uiso 1 1 calc R . . . .
C9 C 0.7111(3) 0.55329(18) 0.59883(18) 0.0322(5) Uani 1 1 d . . . . .
H9A H 0.7905 0.5939 0.5565 0.048 Uiso 1 1 calc GR . . . .
H9B H 0.7367 0.5645 0.6719 0.048 Uiso 1 1 calc GR . . . .
H9C H 0.5971 0.5781 0.5845 0.048 Uiso 1 1 calc GR . . . .
C10 C 0.5542(3) 0.39174(17) 0.73208(15) 0.0245(4) Uani 1 1 d . . . . .
H10A H 0.4667 0.3427 0.7586 0.029 Uiso 1 1 calc R . . . .
H10B H 0.5084 0.4656 0.7336 0.029 Uiso 1 1 calc R . . . .
C11 C 0.7059(3) 0.3862(2) 0.80321(18) 0.0383(5) Uani 1 1 d . . . . .
H11A H 0.7908 0.4374 0.7798 0.058 Uiso 1 1 calc GR . . . .
H11B H 0.7525 0.3134 0.8019 0.058 Uiso 1 1 calc GR . . . .
H11C H 0.6718 0.4042 0.8737 0.058 Uiso 1 1 calc GR . . . .
C12 C 0.6625(3) 0.24794(16) 0.61430(18) 0.0271(4) Uani 1 1 d . . . . .
H12A H 0.6718 0.2289 0.5405 0.033 Uiso 1 1 calc R . . . .
H12B H 0.7769 0.2473 0.6435 0.033 Uiso 1 1 calc R . . . .
C13 C 0.5607(3) 0.16202(17) 0.6678(2) 0.0335(5) Uani 1 1 d . . . . .
H13A H 0.4445 0.1657 0.6441 0.050 Uiso 1 1 calc GR . . . .
H13B H 0.5646 0.1736 0.7425 0.050 Uiso 1 1 calc GR . . . .
H13C H 0.6072 0.0912 0.6515 0.050 Uiso 1 1 calc GR . . . .
Cl1 Cl 0.10243(6) 0.21950(4) 0.68575(3) 0.02534(14) Uani 1 1 d . . . . .

loop_
_atom_site_aniso_label
_atom_site_aniso_U_11
_atom_site_aniso_U_22
_atom_site_aniso_U_33
_atom_site_aniso_U_23
_atom_site_aniso_U_13
_atom_site_aniso_U_12
N1 0.0147(7) 0.0235(7) 0.0193(7) 0.0028(6) 0.0009(6) 0.0003(6)
C1 0.0157(8) 0.0225(8) 0.0192(8) -0.0007(7) -0.0014(6) 0.0000(7)
C2 0.0162(8) 0.0218(8) 0.0209(9) -0.0003(7) -0.0026(7) -0.0014(6)
C3 0.0238(9) 0.0284(9) 0.0214(9) 0.0030(7) -0.0026(7) -0.0023(8)
C4 0.0333(11) 0.0291(10) 0.0298(10) 0.0088(8) -0.0101(9) -0.0051(9)
C5 0.0292(11) 0.0214(9) 0.0463(13) 0.0000(9) -0.0142(10) 0.0031(8)
C6 0.0205(9) 0.0270(9) 0.0349(11) -0.0065(8) -0.0044(8) 0.0024(7)
C7 0.0157(8) 0.0251(9) 0.0234(9) -0.0004(7) -0.0011(7) -0.0013(7)
C8 0.0170(8) 0.0379(11) 0.0268(10) 0.0045(8) 0.0016(7) -0.0069(8)
C9 0.0305(11) 0.0358(11) 0.0303(11) 0.0015(9) -0.0050(9) -0.0125(9)
C10 0.0277(10) 0.0287(9) 0.0170(9) -0.0001(7) 0.0000(7) 0.0023(8)
C11 0.0415(13) 0.0476(12) 0.0259(11) 0.0025(10) -0.0117(10) 0.0021(11)
C12 0.0193(8) 0.0288(9) 0.0333(11) 0.0017(8) 0.0027(8) 0.0078(7)
C13 0.0295(11) 0.0256(9) 0.0454(13) 0.0066(9) 0.0034(9) 0.0074(8)
Cl1 0.0192(2) 0.0376(2) 0.0193(2) 0.00085(17) -0.00007(16) -0.00432(18)

loop_
_atom_type_symbol
_atom_type_description
_atom_type_scat_dispersion_real
_atom_type_scat_dispersion_imag
_atom_type_scat_source
C C 0.0140 0.0070 'International Tables Vol C Tables 4.2.6.8 and 6.1.1.4'
H H 0.0000 0.0000 'International Tables Vol C Tables 4.2.6.8 and 6.1.1.4'
Cl Cl 0.3290 0.5400 'International Tables Vol C Tables 4.2.6.8 and 6.1.1.4'
N N 0.0250 0.0140 'International Tables Vol C Tables 4.2.6.8 and 6.1.1.4'

loop_
_geom_angle_atom_site_label_1
_geom_angle_atom_site_label_2
_geom_angle_atom_site_label_3
_geom_angle
_geom_angle_site_symmetry_1
_geom_angle_site_symmetry_3
C8 N1 C1 110.79(14) . .
C8 N1 C12 105.87(15) . .
C10 N1 C1 109.67(14) . .
C10 N1 C8 112.96(16) . .
C10 N1 C12 111.61(15) . .
C12 N1 C1 105.64(14) . .
N1 C1 H1A 108.0 . .
N1 C1 H1B 108.0 . .
H1A C1 H1B 107.2 . .
C2 C1 N1 117.26(15) . .
C2 C1 H1A 108.0 . .
C2 C1 H1B 108.0 . .
C3 C2 C1 119.77(17) . .
C7 C2 C1 120.63(17) . .
C7 C2 C3 119.46(18) . .
C2 C3 H3 119.9 . .
C4 C3 C2 120.2(2) . .
C4 C3 H3 119.9 . .
C3 C4 H4 120.2 . .
C5 C4 C3 119.6(2) . .
C5 C4 H4 120.2 . .
C4 C5 H5 119.6 . .
C6 C5 C4 120.79(19) . .
C6 C5 H5 119.6 . .
C5 C6 H6 120.3 . .
C5 C6 C7 119.4(2) . .
C7 C6 H6 120.3 . .
C2 C7 C6 120.52(19) . .
C2 C7 H7 119.7 . .
C6 C7 H7 119.7 . .
N1 C8 H8A 108.3 . .
N1 C8 H8B 108.3 . .
H8A C8 H8B 107.4 . .
C9 C8 N1 115.94(18) . .
C9 C8 H8A 108.3 . .
C9 C8 H8B 108.3 . .
C8 C9 H9A 109.5 . .
C8 C9 H9B 109.5 . .
C8 C9 H9C 109.5 . .
H9A C9 H9B 109.5 . .
H9A C9 H9C 109.5 . .
H9B C9 H9C 109.5 . .
N1 C10 H10A 108.9 . .
N1 C10 H10B 108.9 . .
N1 C10 C11 113.40(17) . .
H10A C10 H10B 107.7 . .
C11 C10 H10A 108.9 . .
C11 C10 H10B 108.9 . .
C10 C11 H11A 109.5 . .
C10 C11 H11B 109.5 . .
C10 C11 H11C 109.5 . .
H11A C11 H11B 109.5 . .
H11A C11 H11C 109.5 . .
H11B C11 H11C 109.5 . .
N1 C12 H12A 108.4 . .
N1 C12 H12B 108.4 . .
H12A C12 H12B 107.5 . .
C13 C12 N1 115.51(17) . .
C13 C12 H12A 108.4 . .
C13 C12 H12B 108.4 . .
C12 C13 H13A 109.5 . .
C12 C13 H13B 109.5 . .
C12 C13 H13C 109.5 . .
H13A C13 H13B 109.5 . .
H13A C13 H13C 109.5 . .
H13B C13 H13C 109.5 . .

loop_
_geom_bond_atom_site_label_1
_geom_bond_atom_site_label_2
_geom_bond_distance
_geom_bond_site_symmetry_2
N1 C1 1.537(2) .
N1 C8 1.528(2) .
N1 C10 1.504(2) .
N1 C12 1.529(2) .
C1 H1A 0.9900 .
C1 H1B 0.9900 .
C1 C2 1.504(2) .
C2 C3 1.398(3) .
C2 C7 1.393(3) .
C3 H3 0.9500 .
C3 C4 1.394(3) .
C4 H4 0.9500 .
C4 C5 1.391(4) .
C5 H5 0.9500 .
C5 C6 1.389(3) .
C6 H6 0.9500 .
C6 C7 1.396(3) .
C7 H7 0.9500 .
C8 H8A 0.9900 .
C8 H8B 0.9900 .
C8 C9 1.514(3) .
C9 H9A 0.9800 .
C9 H9B 0.9800 .
C9 H9C 0.9800 .
C10 H10A 0.9900 .
C10 H10B 0.9900 .
C10 C11 1.526(3) .
C11 H11A 0.9800 .
C11 H11B 0.9800 .
C11 H11C 0.9800 .
C12 H12A 0.9900 .
C12 H12B 0.9900 .
C12 C13 1.513(3) .
C13 H13A 0.9800 .
C13 H13B 0.9800 .
C13 H13C 0.9800 .

loop_
_geom_torsion_atom_site_label_1
_geom_torsion_atom_site_label_2
_geom_torsion_atom_site_label_3
_geom_torsion_atom_site_label_4
_geom_torsion
_geom_torsion_site_symmetry_1
_geom_torsion_site_symmetry_2
_geom_torsion_site_symmetry_3
_geom_torsion_site_symmetry_4
N1 C1 C2 C3 96.7(2) . . . .
N1 C1 C2 C7 -87.6(2) . . . .
C1 N1 C8 C9 83.1(2) . . . .
C1 N1 C10 C11 176.05(17) . . . .
C1 N1 C12 C13 -68.4(2) . . . .
C1 C2 C3 C4 178.67(18) . . . .
C1 C2 C7 C6 -178.74(17) . . . .
C2 C3 C4 C5 -1.2(3) . . . .
C3 C2 C7 C6 -3.0(3) . . . .
C3 C4 C5 C6 -0.3(3) . . . .
C4 C5 C6 C7 0.2(3) . . . .
C5 C6 C7 C2 1.5(3) . . . .
C7 C2 C3 C4 2.9(3) . . . .
C8 N1 C1 C2 -57.6(2) . . . .
C8 N1 C10 C11 -59.8(2) . . . .
C8 N1 C12 C13 174.02(19) . . . .
C10 N1 C1 C2 67.8(2) . . . .
C10 N1 C8 C9 -40.4(2) . . . .
C10 N1 C12 C13 50.7(2) . . . .
C12 N1 C1 C2 -171.82(16) . . . .
C12 N1 C8 C9 -162.81(18) . . . .
C12 N1 C10 C11 59.3(2) . . . .

loop_
_twin_individual_id
_twin_individual_mass_fraction_refined
1 0.85(2)
2 0.15(2)

_cod_database_fobs_code 3500030
